data_7154855
loop_
_publ_author_name
'Zhu, Ling'
'Yu, Chenxia'
'Li, Tuanjie'
'Wang, Yuhong'
'Lu, Yinan'
'Wang, Wenjing'
'Yao, Changsheng'

_publ_section_title
;
 N-Heterocyclic carbene-catalyzed [4 + 2] cyclization of \a,\b-unsaturated
 carboxylic acids bearing \g-H with isatins: an enantioselective synthesis
 of spirocyclic oxindole-dihydropyranones.
;
_journal_issue 4
_journal_name_full 'Organic &amp; biomolecular chemistry'
_journal_page_first 1485
_journal_page_last 1491
_journal_paper_doi 10.1039/c5ob02160j
_journal_volume 14
_journal_year 2016
_chemical_absolute_configuration ad
_chemical_formula_moiety 'C20 H16 Br N O4'
_chemical_formula_sum 'C20 H16 Br N O4'
_chemical_formula_weight 414.25
_chemical_name_systematic
; 
 ? 
;
_space_group_IT_number 19
_symmetry_cell_setting orthorhombic
_symmetry_space_group_name_Hall 'P 2ac 2ab'
_symmetry_space_group_name_H-M 'P 21 21 21'
_atom_sites_solution_hydrogens geom
_atom_sites_solution_primary direct
_atom_sites_solution_secondary difmap
_audit_creation_method SHELXL-97
_audit_update_record
;
2015-02-03 deposited with the CCDC.
2015-12-16 downloaded from the CCDC.
;
_cell_angle_alpha 90.00
_cell_angle_beta 90.00
_cell_angle_gamma 90.00
_cell_formula_units_Z 4
_cell_length_a 9.7918(15)
_cell_length_b 10.8744(17)
_cell_length_c 17.136(3)
_cell_measurement_reflns_used 6123
_cell_measurement_temperature 296(2)
_cell_measurement_theta_max 24.88
_cell_measurement_theta_min 2.22
_cell_volume 1824.6(5)
_computing_structure_refinement 'SHELXL-97 (Sheldrick, 1997)'
_computing_structure_solution 'SHELXS-97 (Sheldrick, 1990)'
_diffrn_ambient_temperature 296(2)
_diffrn_measured_fraction_theta_full 0.997
_diffrn_measured_fraction_theta_max 0.997
_diffrn_measurement_device_type 'CCD area detector'
_diffrn_measurement_method 'phi and omega scans'
_diffrn_radiation_monochromator graphite
_diffrn_radiation_source 'fine-focus sealed tube'
_diffrn_radiation_type MoK\a
_diffrn_radiation_wavelength 0.71073
_diffrn_reflns_av_R_equivalents 0.0250
_diffrn_reflns_av_sigmaI/netI 0.0385
_diffrn_reflns_limit_h_max 11
_diffrn_reflns_limit_h_min -11
_diffrn_reflns_limit_k_max 12
_diffrn_reflns_limit_k_min -13
_diffrn_reflns_limit_l_max 20
_diffrn_reflns_limit_l_min -19
_diffrn_reflns_number 13399
_diffrn_reflns_theta_full 25.56
_diffrn_reflns_theta_max 25.56
_diffrn_reflns_theta_min 2.22
_exptl_absorpt_coefficient_mu 2.278
_exptl_absorpt_correction_type none
_exptl_crystal_colour colorless
_exptl_crystal_density_diffrn 1.508
_exptl_crystal_density_method 'not measured'
_exptl_crystal_description block
_exptl_crystal_F_000 840
_exptl_crystal_size_max 0.26
_exptl_crystal_size_mid 0.24
_exptl_crystal_size_min 0.22
_refine_diff_density_max 0.336
_refine_diff_density_min -0.390
_refine_diff_density_rms 0.045
_refine_ls_abs_structure_details 'Flack H D (1983), Acta Cryst. A39, 876-881'
_refine_ls_abs_structure_Flack -0.007(8)
_refine_ls_extinction_method none
_refine_ls_goodness_of_fit_ref 1.053
_refine_ls_hydrogen_treatment mixed
_refine_ls_matrix_type full
_refine_ls_number_parameters 237
_refine_ls_number_reflns 3383
_refine_ls_number_restraints 0
_refine_ls_restrained_S_all 1.053
_refine_ls_R_factor_all 0.0347
_refine_ls_R_factor_gt 0.0284
_refine_ls_shift/su_max 0.000
_refine_ls_shift/su_mean 0.000
_refine_ls_structure_factor_coef Fsqd
_refine_ls_weighting_details 'calc w=1/[\s^2^(Fo^2^)+(0.0423P)^2^+0.0026P] where P=(Fo^2^+2Fc^2^)/3'
_refine_ls_weighting_scheme calc
_refine_ls_wR_factor_gt 0.0742
_refine_ls_wR_factor_ref 0.0770
_reflns_number_gt 2992
_reflns_number_total 3383
_reflns_threshold_expression >2sigma(I)
_cod_data_source_file c5ob02160j2.cif
_cod_data_source_block 1125
_cod_depositor_comments
;
The following automatic conversions were performed:

'_symmetry_cell_setting' value 'Orthorhombic' changed to
'orthorhombic' according to
/usr/data/users/saulius/crontab/automatic-downloads/rss-feeds/RSC/lib/dictionaries/cif_core.dic
dictionary named 'cif_core.dic' version 2.4.2 from 2011-04-26.

Automatic conversion script
Id: cif_fix_values 4268 2015-11-12 08:31:59Z antanas 

 Adding full bibliography for 7154855.cif.
;
_cod_original_sg_symbol_H-M 'P2(1)2(1)2(1) '
_cod_database_code 7154855

loop_
_symmetry_equiv_pos_as_xyz
'x, y, z'
'-x+1/2, -y, z+1/2'
'-x, y+1/2, -z+1/2'
'x+1/2, -y+1/2, -z'

loop_
_atom_site_label
_atom_site_type_symbol
_atom_site_fract_x
_atom_site_fract_y
_atom_site_fract_z
_atom_site_U_iso_or_equiv
_atom_site_adp_type
_atom_site_occupancy
_atom_site_symmetry_multiplicity
_atom_site_calc_flag
_atom_site_refinement_flags
Br1 Br -0.06620(4) 0.41961(3) -0.158595(18) 0.07053(14) Uani 1 1 d .
O2 O -0.07372(18) 0.01911(15) 0.29834(9) 0.0402(4) Uani 1 1 d .
C12 C -0.0595(2) 0.1274(2) 0.14838(13) 0.0334(5) Uani 1 1 d .
C18 C -0.0643(3) 0.3279(2) -0.06445(14) 0.0447(6) Uani 1 1 d .
C3 C 0.0587(2) 0.0674(2) 0.27361(13) 0.0352(5) Uani 1 1 d .
C15 C -0.0574(2) 0.1941(2) 0.07338(13) 0.0341(5) Uani 1 1 d .
C4 C 0.1299(2) 0.1119(2) 0.34616(14) 0.0373(5) Uani 1 1 d .
C19 C -0.0008(3) 0.3774(3) -0.00012(18) 0.0500(7) Uani 1 1 d .
H19 H 0.0385 0.4552 -0.0024 0.060 Uiso 1 1 calc R
O1 O 0.12681(18) -0.11233(16) 0.19419(11) 0.0491(5) Uani 1 1 d .
O3 O -0.2644(2) -0.0715(2) 0.26418(12) 0.0623(6) Uani 1 1 d .
C2 C 0.1474(2) -0.0452(2) 0.25005(15) 0.0377(6) Uani 1 1 d .
C14 C -0.1695(3) -0.0093(2) 0.24355(16) 0.0422(6) Uani 1 1 d .
N1 N 0.2457(2) -0.05881(18) 0.30397(13) 0.0412(5) Uani 1 1 d .
C17 C -0.1231(3) 0.2128(3) -0.06210(15) 0.0453(6) Uani 1 1 d .
H17 H -0.1644 0.1799 -0.1063 0.054 Uiso 1 1 calc R
C13 C -0.1554(2) 0.0440(2) 0.16567(15) 0.0394(5) Uani 1 1 d .
H13 H -0.2153 0.0191 0.1267 0.047 Uiso 1 1 calc R
C11 C 0.0441(2) 0.1626(2) 0.20946(13) 0.0359(5) Uani 1 1 d .
H11A H 0.0174 0.2404 0.2326 0.043 Uiso 1 1 calc R
H11B H 0.1320 0.1743 0.1845 0.043 Uiso 1 1 calc R
O4 O 0.1464(3) 0.3245(2) 0.50645(13) 0.0731(7) Uani 1 1 d .
C20 C 0.0038(3) 0.3093(2) 0.06830(16) 0.0449(6) Uani 1 1 d .
H20 H 0.0486 0.3412 0.1116 0.054 Uiso 1 1 calc R
C5 C 0.2380(3) 0.0324(2) 0.36250(15) 0.0415(6) Uani 1 1 d .
C16 C -0.1198(3) 0.1470(2) 0.00708(15) 0.0418(6) Uani 1 1 d .
H16 H -0.1602 0.0697 0.0091 0.050 Uiso 1 1 calc R
C1 C 0.3464(3) -0.1569(3) 0.3026(2) 0.0562(7) Uani 1 1 d .
H1A H 0.3310 -0.2083 0.2580 0.084 Uiso 1 1 calc R
H1B H 0.3385 -0.2052 0.3493 0.084 Uiso 1 1 calc R
H1C H 0.4364 -0.1221 0.2997 0.084 Uiso 1 1 calc R
C9 C 0.1012(3) 0.2093(2) 0.39377(15) 0.0454(6) Uani 1 1 d .
H9 H 0.0308 0.2637 0.3821 0.054 Uiso 1 1 calc R
C8 C 0.1820(3) 0.2245(3) 0.46137(16) 0.0527(7) Uani 1 1 d .
C7 C 0.2860(3) 0.1440(3) 0.47778(19) 0.0625(8) Uani 1 1 d .
H7 H 0.3372 0.1544 0.5230 0.075 Uiso 1 1 calc R
C6 C 0.3159(3) 0.0471(3) 0.42758(18) 0.0593(8) Uani 1 1 d .
H6 H 0.3875 -0.0064 0.4383 0.071 Uiso 1 1 calc R
C10 C 0.1976(6) 0.3296(5) 0.5828(2) 0.1151(19) Uani 1 1 d .
H10A H 0.1611 0.2625 0.6126 0.173 Uiso 1 1 calc R
H10B H 0.1713 0.4060 0.6065 0.173 Uiso 1 1 calc R
H10C H 0.2954 0.3238 0.5816 0.173 Uiso 1 1 calc R

loop_
_atom_site_aniso_label
_atom_site_aniso_U_11
_atom_site_aniso_U_22
_atom_site_aniso_U_33
_atom_site_aniso_U_23
_atom_site_aniso_U_13
_atom_site_aniso_U_12
Br1 0.0670(2) 0.0867(2) 0.0579(2) 0.03577(17) -0.00242(16) 0.01246(17)
O2 0.0359(8) 0.0504(9) 0.0343(9) 0.0068(7) -0.0010(8) 0.0012(8)
C12 0.0347(11) 0.0344(10) 0.0311(11) -0.0032(9) -0.0032(11) 0.0063(10)
C18 0.0407(13) 0.0540(15) 0.0395(14) 0.0108(11) 0.0025(13) 0.0117(13)
C3 0.0332(11) 0.0384(12) 0.0341(11) 0.0022(9) -0.0050(10) 0.0022(11)
C15 0.0315(11) 0.0365(12) 0.0344(12) 0.0000(9) -0.0014(11) 0.0050(11)
C4 0.0388(11) 0.0386(12) 0.0345(12) 0.0038(11) -0.0086(11) 0.0027(9)
C19 0.0591(16) 0.0394(14) 0.0515(17) 0.0098(12) 0.0000(13) -0.0038(12)
O1 0.0474(10) 0.0448(10) 0.0550(11) -0.0128(9) -0.0069(9) 0.0021(8)
O3 0.0511(11) 0.0806(14) 0.0552(12) 0.0196(12) -0.0020(10) -0.0216(11)
C2 0.0333(12) 0.0362(13) 0.0437(14) 0.0034(11) 0.0022(11) -0.0027(10)
C14 0.0379(14) 0.0478(14) 0.0409(14) 0.0041(12) -0.0003(12) 0.0019(12)
N1 0.0382(11) 0.0398(11) 0.0456(12) 0.0018(9) -0.0049(9) 0.0068(9)
C17 0.0434(13) 0.0618(17) 0.0306(13) 0.0019(12) -0.0045(11) 0.0007(13)
C13 0.0362(12) 0.0487(13) 0.0333(12) 0.0032(11) -0.0058(11) -0.0020(10)
C11 0.0400(13) 0.0339(11) 0.0339(12) 0.0002(9) -0.0059(11) -0.0001(10)
O4 0.1078(18) 0.0632(12) 0.0484(12) -0.0165(11) -0.0352(13) 0.0263(13)
C20 0.0528(15) 0.0387(14) 0.0433(15) -0.0003(11) -0.0049(12) -0.0067(12)
C5 0.0418(13) 0.0425(13) 0.0403(14) 0.0015(11) -0.0059(11) 0.0033(11)
C16 0.0409(13) 0.0461(14) 0.0383(14) 0.0008(11) -0.0040(11) -0.0023(11)
C1 0.0487(16) 0.0538(17) 0.0661(19) 0.0004(15) -0.0042(14) 0.0175(13)
C9 0.0520(16) 0.0449(14) 0.0392(14) -0.0001(11) -0.0150(12) 0.0097(12)
C8 0.0681(19) 0.0459(15) 0.0439(15) -0.0058(12) -0.0174(14) 0.0069(13)
C7 0.0694(19) 0.0651(19) 0.0531(19) -0.0061(15) -0.0323(16) 0.0108(16)
C6 0.0564(17) 0.0582(18) 0.0634(19) -0.0011(15) -0.0263(15) 0.0172(14)
C10 0.187(5) 0.097(3) 0.062(2) -0.035(2) -0.059(3) 0.054(3)

loop_
_atom_type_symbol
_atom_type_description
_atom_type_scat_dispersion_real
_atom_type_scat_dispersion_imag
_atom_type_scat_source
C C 0.0033 0.0016 'International Tables Vol C Tables 4.2.6.8 and 6.1.1.4'
H H 0.0000 0.0000 'International Tables Vol C Tables 4.2.6.8 and 6.1.1.4'
N N 0.0061 0.0033 'International Tables Vol C Tables 4.2.6.8 and 6.1.1.4'
O O 0.0106 0.0060 'International Tables Vol C Tables 4.2.6.8 and 6.1.1.4'
Br Br -0.2901 2.4595 'International Tables Vol C Tables 4.2.6.8 and 6.1.1.4'

loop_
_geom_angle_atom_site_label_1
_geom_angle_atom_site_label_2
_geom_angle_atom_site_label_3
_geom_angle
C14 O2 C3 119.49(18)
C13 C12 C15 122.4(2)
C13 C12 C11 119.4(2)
C15 C12 C11 118.1(2)
C19 C18 C17 121.4(2)
C19 C18 Br1 118.7(2)
C17 C18 Br1 119.9(2)
O2 C3 C4 106.68(18)
O2 C3 C11 111.81(18)
C4 C3 C11 115.03(18)
O2 C3 C2 106.70(17)
C4 C3 C2 102.05(18)
C11 C3 C2 113.72(19)
C16 C15 C20 118.0(2)
C16 C15 C12 121.7(2)
C20 C15 C12 120.2(2)
C9 C4 C5 121.1(2)
C9 C4 C3 130.3(2)
C5 C4 C3 108.5(2)
C18 C19 C20 118.9(2)
O1 C2 N1 126.3(2)
O1 C2 C3 125.6(2)
N1 C2 C3 108.0(2)
O3 C14 O2 117.2(2)
O3 C14 C13 124.4(2)
O2 C14 C13 118.3(2)
C2 N1 C5 111.86(19)
C2 N1 C1 123.8(2)
C5 N1 C1 124.3(2)
C18 C17 C16 119.0(2)
C12 C13 C14 122.5(2)
C12 C11 C3 113.16(19)
C8 O4 C10 117.6(3)
C19 C20 C15 121.3(3)
C6 C5 C4 121.1(3)
C6 C5 N1 129.4(2)
C4 C5 N1 109.5(2)
C17 C16 C15 121.4(2)
C4 C9 C8 117.7(2)
C7 C8 O4 125.2(3)
C7 C8 C9 120.6(3)
O4 C8 C9 114.2(2)
C8 C7 C6 120.8(3)
C5 C6 C7 118.6(3)

loop_
_geom_bond_atom_site_label_1
_geom_bond_atom_site_label_2
_geom_bond_distance
Br1 C18 1.897(2)
O2 C14 1.363(3)
O2 C3 1.462(3)
C12 C13 1.338(3)
C12 C15 1.476(3)
C12 C11 1.507(3)
C18 C19 1.375(4)
C18 C17 1.378(4)
C3 C4 1.505(3)
C3 C11 1.517(3)
C3 C2 1.555(3)
C15 C16 1.387(3)
C15 C20 1.391(3)
C4 C9 1.366(3)
C4 C5 1.395(3)
C19 C20 1.388(4)
O1 C2 1.221(3)
O3 C14 1.203(3)
C2 N1 1.343(3)
C14 C13 1.462(4)
N1 C5 1.412(3)
N1 C1 1.453(3)
C17 C16 1.385(4)
O4 C8 1.379(3)
O4 C10 1.402(4)
C5 C6 1.361(4)
C9 C8 1.413(4)
C8 C7 1.372(4)
C7 C6 1.391(4)
